data_4079545
loop_
_publ_author_name
'Chardon, Edith'
'Dahm, Georges'
'Guichard, Gilles'
'Bellemin-Laponnaz, St\'ephane'

_publ_section_title
;
 Derivatization of Preformed Platinum N-Heterocyclic Carbene Complexes
 with Amino Acid and Peptide Ligands and Cytotoxic Activities toward Human
 Cancer Cells
;
_journal_issue 21
_journal_name_full Organometallics
_journal_page_first 7618
_journal_paper_doi 10.1021/om300806g
_journal_volume 31
_journal_year 2012
_chemical_absolute_configuration ad
_chemical_formula_moiety 'C16 H22 I2 N4 O Pt, C H Cl3'
_chemical_formula_sum 'C17 H23 Cl3 I2 N4 O Pt'
_chemical_formula_weight 854.63
_chemical_name_systematic
;
 ?
;
_space_group_IT_number 19
_symmetry_cell_setting orthorhombic
_symmetry_space_group_name_Hall 'P 2ac 2ab'
_symmetry_space_group_name_H-M 'P 21 21 21'
_atom_sites_solution_hydrogens geom
_atom_sites_solution_primary direct
_atom_sites_solution_secondary difmap
_audit_creation_method SHELXL-97
_cell_angle_alpha 90.00
_cell_angle_beta 90.00
_cell_angle_gamma 90.00
_cell_formula_units_Z 4
_cell_length_a 8.2872(2)
_cell_length_b 15.8767(4)
_cell_length_c 18.6988(5)
_cell_measurement_reflns_used 14458
_cell_measurement_temperature 173(2)
_cell_measurement_theta_max 27.485
_cell_measurement_theta_min 0.998
_cell_volume 2460.26(11)
_computing_cell_refinement 'Denzo (Nonius B.V., 1998)'
_computing_data_collection 'Collect (Nonius B.V., 1998)'
_computing_data_reduction 'Denzo (Nonius B.V., 1998)'
_computing_molecular_graphics 'PLATON 98 (Spek, 1998)'
_computing_publication_material 'SHELXL-97 (Sheldrick, 1997)'
_computing_structure_refinement 'SHELXL-97 (Sheldrick, 1997)'
_computing_structure_solution 'SHELXS-97 (Sheldrick, 1997)'
_diffrn_ambient_temperature 173(2)
_diffrn_measured_fraction_theta_full 1.000
_diffrn_measured_fraction_theta_max 1.000
_diffrn_measurement_device_type KappaCCD
_diffrn_measurement_method 'phi and omega scans'
_diffrn_radiation_monochromator graphite
_diffrn_radiation_source 'sealed tube'
_diffrn_radiation_type MoK\a
_diffrn_radiation_wavelength 0.71073
_diffrn_reflns_av_R_equivalents 0.0433
_diffrn_reflns_av_sigmaI/netI 0.0364
_diffrn_reflns_limit_h_max 10
_diffrn_reflns_limit_h_min -10
_diffrn_reflns_limit_k_max 14
_diffrn_reflns_limit_k_min -20
_diffrn_reflns_limit_l_max 24
_diffrn_reflns_limit_l_min -22
_diffrn_reflns_number 18503
_diffrn_reflns_theta_full 27.49
_diffrn_reflns_theta_max 27.49
_diffrn_reflns_theta_min 1.68
_exptl_absorpt_coefficient_mu 8.554
_exptl_absorpt_correction_T_max 0.41144
_exptl_absorpt_correction_T_min 0.25366
_exptl_absorpt_correction_type multi-scan
_exptl_absorpt_process_details 'MULscanABS in PLATON (Spek, 2003)'
_exptl_crystal_colour yellow
_exptl_crystal_density_diffrn 2.307
_exptl_crystal_density_method 'not measured'
_exptl_crystal_description prism
_exptl_crystal_F_000 1584
_exptl_crystal_size_max 0.35
_exptl_crystal_size_mid 0.15
_exptl_crystal_size_min 0.08
_refine_diff_density_max 2.496
_refine_diff_density_min -1.936
_refine_diff_density_rms 0.641
_refine_ls_abs_structure_details 'Flack H D (1983), Acta Cryst. A39, 876-881'
_refine_ls_abs_structure_Flack -0.020(5)
_refine_ls_extinction_coef 0.0053(3)
_refine_ls_extinction_expression Fc^*^=kFc[1+0.001xFc^2^\l^3^/sin(2\q)]^-1/4^
_refine_ls_extinction_method SHELXL
_refine_ls_goodness_of_fit_ref 1.174
_refine_ls_hydrogen_treatment constr
_refine_ls_matrix_type full
_refine_ls_number_parameters 255
_refine_ls_number_reflns 5652
_refine_ls_number_restraints 0
_refine_ls_restrained_S_all 1.174
_refine_ls_R_factor_all 0.0409
_refine_ls_R_factor_gt 0.0337
_refine_ls_shift/su_max 0.001
_refine_ls_shift/su_mean 0.000
_refine_ls_structure_factor_coef Fsqd
_refine_ls_weighting_details 'calc w=1/[\s^2^(Fo^2^)+(0.0677P)^2^+0.1477P] where P=(Fo^2^+2Fc^2^)/3'
_refine_ls_weighting_scheme calc
_refine_ls_wR_factor_gt 0.0856
_refine_ls_wR_factor_ref 0.1073
_reflns_number_gt 5256
_reflns_number_total 5652
_reflns_threshold_expression I>2sigma(I)
_cod_data_source_file om300806g_si_001.cif
_cod_data_source_block structure_7
_cod_depositor_comments
;
The following automatic conversions were performed:

'_symmetry_cell_setting' value 'Orthorhombic' changed to
'orthorhombic' according to
/home/saulius/struct/CIF-dictionaries/cif_core.dic dictionary named
'cif_core.dic' version 2.4.2 from 2011-04-26.

Automatic conversion script
Id: cif_fix_values 1891 2012-01-12 08:04:46Z andrius 
;
_cod_database_code 4079545

loop_
_symmetry_equiv_pos_as_xyz
'x, y, z'
'-x+1/2, -y, z+1/2'
'x+1/2, -y+1/2, -z'
'-x, y+1/2, -z+1/2'

loop_
_atom_site_label
_atom_site_type_symbol
_atom_site_fract_x
_atom_site_fract_y
_atom_site_fract_z
_atom_site_U_iso_or_equiv
_atom_site_adp_type
_atom_site_occupancy
_atom_site_symmetry_multiplicity
_atom_site_calc_flag
_atom_site_refinement_flags
C1 C 0.7078(9) 0.6670(5) 0.2920(4) 0.0281(15) Uani 1 1 d .
C2 C 0.5688(10) 0.6209(5) 0.3893(4) 0.0322(17) Uani 1 1 d .
H2 H 0.5333 0.6140 0.4372 0.039 Uiso 1 1 calc R
C3 C 0.5103(9) 0.5809(5) 0.3300(5) 0.0346(19) Uani 1 1 d .
H3 H 0.4255 0.5407 0.3292 0.041 Uiso 1 1 calc R
C4 C 0.7812(12) 0.7345(5) 0.4094(4) 0.0358(18) Uani 1 1 d .
H4A H 0.7150 0.7857 0.4169 0.043 Uiso 1 1 calc R
H4B H 0.8812 0.7512 0.3842 0.043 Uiso 1 1 calc R
C5 C 0.8238(9) 0.6961(5) 0.4813(4) 0.0311(17) Uani 1 1 d .
C6 C 0.7799(11) 0.7391(6) 0.5430(5) 0.0380(19) Uani 1 1 d .
H6 H 0.7199 0.7899 0.5398 0.046 Uiso 1 1 calc R
C7 C 0.8239(15) 0.7075(6) 0.6088(4) 0.050(3) Uani 1 1 d .
H7 H 0.7962 0.7375 0.6510 0.060 Uiso 1 1 calc R
C8 C 0.9045(14) 0.6358(6) 0.6138(5) 0.054(3) Uani 1 1 d .
H8 H 0.9337 0.6151 0.6597 0.065 Uiso 1 1 calc R
C9 C 0.9470(14) 0.5902(6) 0.5538(5) 0.048(2) Uani 1 1 d .
H9 H 1.0009 0.5376 0.5580 0.058 Uiso 1 1 calc R
C10 C 0.9090(12) 0.6232(6) 0.4877(5) 0.042(2) Uani 1 1 d .
H10 H 0.9429 0.5945 0.4457 0.051 Uiso 1 1 calc R
C11 C 0.5665(12) 0.5820(7) 0.1983(5) 0.046(2) Uani 1 1 d .
H11A H 0.5773 0.6300 0.1658 0.069 Uiso 1 1 calc R
H11B H 0.4570 0.5591 0.1949 0.069 Uiso 1 1 calc R
H11C H 0.6447 0.5384 0.1852 0.069 Uiso 1 1 calc R
C12 C 1.0086(9) 0.8134(5) 0.0966(4) 0.0281(16) Uani 1 1 d .
H12 H 0.8904 0.8068 0.0873 0.034 Uiso 1 1 calc R
C13 C 1.0576(11) 0.9077(5) 0.0902(5) 0.0339(18) Uani 1 1 d .
H13A H 1.1023 0.9201 0.0422 0.041 Uiso 1 1 calc R
H13B H 0.9643 0.9451 0.0992 0.041 Uiso 1 1 calc R
C14 C 1.1855(11) 0.9178(6) 0.1478(5) 0.040(2) Uani 1 1 d .
H14A H 1.2914 0.8962 0.1316 0.048 Uiso 1 1 calc R
H14B H 1.1971 0.9775 0.1624 0.048 Uiso 1 1 calc R
C15 C 1.1168(12) 0.8647(6) 0.2075(4) 0.040(2) Uani 1 1 d .
H15A H 1.2025 0.8482 0.2416 0.048 Uiso 1 1 calc R
H15B H 1.0321 0.8960 0.2338 0.048 Uiso 1 1 calc R
C16 C 1.1051(9) 0.7591(5) 0.0449(4) 0.0300(17) Uani 1 1 d .
C17 C 0.4366(16) 0.4698(7) 0.5671(5) 0.056(3) Uani 1 1 d .
H17 H 0.3746 0.4376 0.6039 0.067 Uiso 1 1 calc R
N1 N 0.6905(8) 0.6736(4) 0.3650(3) 0.0290(14) Uani 1 1 d .
N2 N 0.5967(8) 0.6096(4) 0.2712(4) 0.0328(14) Uani 1 1 d .
N3 N 1.0469(8) 0.7885(4) 0.1712(3) 0.0311(14) Uani 1 1 d .
H3A H 1.1317 0.7504 0.1675 0.037 Uiso 1 1 calc R
N4 N 1.0553(9) 0.7619(6) -0.0242(4) 0.047(2) Uani 1 1 d .
H4C H 1.1084 0.7339 -0.0572 0.056 Uiso 1 1 calc R
H4D H 0.9698 0.7918 -0.0359 0.056 Uiso 1 1 calc R
O1 O 1.2221(7) 0.7191(4) 0.0649(3) 0.0377(13) Uani 1 1 d .
I1 I 0.65044(7) 0.83974(4) 0.20275(3) 0.03559(15) Uani 1 1 d .
I2 I 1.07784(6) 0.61094(4) 0.26357(3) 0.03761(15) Uani 1 1 d .
Pt1 Pt 0.86686(3) 0.725980(17) 0.232340(14) 0.02501(11) Uani 1 1 d .
Cl1 Cl 0.4732(8) 0.5660(2) 0.5975(2) 0.1150(18) Uani 1 1 d .
Cl2 Cl 0.6260(4) 0.4178(2) 0.5509(2) 0.0790(9) Uani 1 1 d .
Cl3 Cl 0.3265(4) 0.4706(2) 0.48588(16) 0.0711(8) Uani 1 1 d .

loop_
_atom_site_aniso_label
_atom_site_aniso_U_11
_atom_site_aniso_U_22
_atom_site_aniso_U_33
_atom_site_aniso_U_23
_atom_site_aniso_U_13
_atom_site_aniso_U_12
C1 0.026(3) 0.031(4) 0.027(3) 0.000(3) -0.003(3) 0.003(3)
C2 0.034(4) 0.029(4) 0.033(4) 0.005(3) 0.002(3) 0.004(3)
C3 0.026(4) 0.029(4) 0.049(5) 0.013(4) -0.003(4) -0.001(3)
C4 0.050(5) 0.028(4) 0.030(4) 0.004(3) -0.008(4) -0.011(4)
C5 0.030(4) 0.042(4) 0.022(3) -0.003(3) -0.003(3) -0.007(3)
C6 0.041(5) 0.034(4) 0.039(4) -0.005(4) 0.004(4) 0.003(4)
C7 0.083(7) 0.047(6) 0.021(4) -0.006(4) 0.002(4) -0.013(5)
C8 0.080(8) 0.052(6) 0.030(4) 0.007(4) -0.018(5) -0.021(6)
C9 0.060(6) 0.038(5) 0.046(5) -0.003(4) -0.012(5) 0.007(4)
C10 0.050(5) 0.036(5) 0.040(4) -0.001(4) 0.002(4) 0.004(4)
C11 0.046(5) 0.059(6) 0.032(4) -0.011(4) 0.004(4) -0.006(4)
C12 0.022(4) 0.037(4) 0.025(3) 0.008(3) 0.002(3) 0.001(3)
C13 0.040(4) 0.024(4) 0.038(4) 0.007(3) 0.000(4) -0.002(3)
C14 0.041(5) 0.030(4) 0.048(5) 0.005(4) -0.002(4) -0.013(4)
C15 0.045(5) 0.050(5) 0.025(4) -0.001(4) -0.004(4) -0.009(4)
C16 0.024(4) 0.033(4) 0.032(4) -0.007(3) -0.003(3) -0.005(3)
C17 0.077(7) 0.051(6) 0.040(5) 0.008(5) -0.006(5) 0.002(6)
N1 0.036(3) 0.029(3) 0.023(3) 0.002(3) 0.000(3) -0.003(3)
N2 0.034(3) 0.033(3) 0.031(3) -0.005(3) -0.004(3) -0.004(3)
N3 0.030(3) 0.034(4) 0.029(3) 0.002(3) 0.000(3) -0.004(3)
N4 0.035(4) 0.070(6) 0.035(4) -0.017(4) 0.000(3) 0.009(4)
O1 0.033(3) 0.039(3) 0.041(3) -0.003(3) 0.001(3) 0.008(3)
I1 0.0364(3) 0.0416(3) 0.0288(2) 0.0053(2) 0.0051(2) 0.0125(2)
I2 0.0334(3) 0.0392(3) 0.0403(3) 0.0100(3) 0.0001(2) 0.0072(2)
Pt1 0.02516(15) 0.02766(16) 0.02222(14) 0.00210(11) -0.00053(11) 0.00012(11)
Cl1 0.216(6) 0.0509(19) 0.078(2) -0.0146(17) -0.035(3) -0.003(3)
Cl2 0.0560(17) 0.098(3) 0.083(2) -0.0084(18) 0.0047(17) -0.0027(19)
Cl3 0.0734(18) 0.0804(19) 0.0595(16) 0.0179(15) -0.0202(15) -0.0239(16)

loop_
_atom_type_symbol
_atom_type_description
_atom_type_scat_dispersion_real
_atom_type_scat_dispersion_imag
_atom_type_scat_source
C C 0.0033 0.0016 'International Tables Vol C Tables 4.2.6.8 and 6.1.1.4'
H H 0.0000 0.0000 'International Tables Vol C Tables 4.2.6.8 and 6.1.1.4'
N N 0.0061 0.0033 'International Tables Vol C Tables 4.2.6.8 and 6.1.1.4'
O O 0.0106 0.0060 'International Tables Vol C Tables 4.2.6.8 and 6.1.1.4'
I I -0.4742 1.8119 'International Tables Vol C Tables 4.2.6.8 and 6.1.1.4'
Pt Pt -1.7033 8.3905 'International Tables Vol C Tables 4.2.6.8 and 6.1.1.4'
Cl Cl 0.1484 0.1585 'International Tables Vol C Tables 4.2.6.8 and 6.1.1.4'

loop_
_geom_angle_atom_site_label_1
_geom_angle_atom_site_label_2
_geom_angle_atom_site_label_3
_geom_angle
N2 C1 N1 105.4(7)
N2 C1 Pt1 127.9(6)
N1 C1 Pt1 126.6(6)
C3 C2 N1 105.9(7)
C3 C2 H2 127.0
N1 C2 H2 127.0
C2 C3 N2 107.9(7)
C2 C3 H3 126.1
N2 C3 H3 126.1
N1 C4 C5 110.7(7)
N1 C4 H4A 109.5
C5 C4 H4A 109.5
N1 C4 H4B 109.5
C5 C4 H4B 109.5
H4A C4 H4B 108.1
C10 C5 C6 118.8(8)
C10 C5 C4 122.7(7)
C6 C5 C4 118.5(8)
C7 C6 C5 119.6(9)
C7 C6 H6 120.2
C5 C6 H6 120.2
C8 C7 C6 120.6(9)
C8 C7 H7 119.7
C6 C7 H7 119.7
C7 C8 C9 121.5(9)
C7 C8 H8 119.2
C9 C8 H8 119.2
C10 C9 C8 118.1(9)
C10 C9 H9 121.0
C8 C9 H9 121.0
C5 C10 C9 121.3(8)
C5 C10 H10 119.3
C9 C10 H10 119.3
N2 C11 H11A 109.5
N2 C11 H11B 109.5
H11A C11 H11B 109.5
N2 C11 H11C 109.5
H11A C11 H11C 109.5
H11B C11 H11C 109.5
N3 C12 C16 109.5(6)
N3 C12 C13 105.9(6)
C16 C12 C13 111.0(6)
N3 C12 H12 110.1
C16 C12 H12 110.1
C13 C12 H12 110.1
C14 C13 C12 103.3(7)
C14 C13 H13A 111.1
C12 C13 H13A 111.1
C14 C13 H13B 111.1
C12 C13 H13B 111.1
H13A C13 H13B 109.1
C15 C14 C13 101.7(7)
C15 C14 H14A 111.4
C13 C14 H14A 111.4
C15 C14 H14B 111.4
C13 C14 H14B 111.4
H14A C14 H14B 109.3
N3 C15 C14 105.1(7)
N3 C15 H15A 110.7
C14 C15 H15A 110.7
N3 C15 H15B 110.7
C14 C15 H15B 110.7
H15A C15 H15B 108.8
O1 C16 N4 123.4(8)
O1 C16 C12 121.3(7)
N4 C16 C12 115.2(7)
Cl1 C17 Cl3 112.5(6)
Cl1 C17 Cl2 108.7(8)
Cl3 C17 Cl2 108.0(6)
Cl1 C17 H17 109.2
Cl3 C17 H17 109.2
Cl2 C17 H17 109.2
C1 N1 C2 110.7(7)
C1 N1 C4 123.6(7)
C2 N1 C4 125.5(7)
C1 N2 C3 110.1(7)
C1 N2 C11 126.2(7)
C3 N2 C11 123.7(7)
C12 N3 C15 107.0(6)
C12 N3 Pt1 118.7(5)
C15 N3 Pt1 113.8(5)
C12 N3 H3A 105.4
C15 N3 H3A 105.4
Pt1 N3 H3A 105.4
C16 N4 H4C 120.0
C16 N4 H4D 120.0
H4C N4 H4D 120.0
C1 Pt1 N3 177.5(3)
C1 Pt1 I2 89.4(2)
N3 Pt1 I2 88.68(19)
C1 Pt1 I1 89.4(2)
N3 Pt1 I1 92.59(19)
I2 Pt1 I1 178.73(2)

loop_
_geom_bond_atom_site_label_1
_geom_bond_atom_site_label_2
_geom_bond_distance
C1 N2 1.353(10)
C1 N1 1.377(10)
C1 Pt1 1.964(8)
C2 C3 1.366(12)
C2 N1 1.387(11)
C2 H2 0.9500
C3 N2 1.390(11)
C3 H3 0.9500
C4 N1 1.479(10)
C4 C5 1.518(11)
C4 H4A 0.9900
C4 H4B 0.9900
C5 C10 1.361(13)
C5 C6 1.388(11)
C6 C7 1.378(13)
C6 H6 0.9500
C7 C8 1.323(15)
C7 H7 0.9500
C8 C9 1.380(15)
C8 H8 0.9500
C9 C10 1.379(13)
C9 H9 0.9500
C10 H10 0.9500
C11 N2 1.452(11)
C11 H11A 0.9800
C11 H11B 0.9800
C11 H11C 0.9800
C12 N3 1.483(9)
C12 C16 1.522(11)
C12 C13 1.555(12)
C12 H12 1.0000
C13 C14 1.520(12)
C13 H13A 0.9900
C13 H13B 0.9900
C14 C15 1.511(12)
C14 H14A 0.9900
C14 H14B 0.9900
C15 N3 1.504(11)
C15 H15A 0.9900
C15 H15B 0.9900
C16 O1 1.218(10)
C16 N4 1.357(11)
C17 Cl1 1.657(12)
C17 Cl3 1.771(11)
C17 Cl2 1.799(13)
C17 H17 1.0000
N3 Pt1 2.126(7)
N3 H3A 0.9300
N4 H4C 0.8800
N4 H4D 0.8800
I1 Pt1 2.6048(6)
I2 Pt1 2.5950(6)

loop_
_geom_hbond_atom_site_label_D
_geom_hbond_atom_site_label_H
_geom_hbond_atom_site_label_A
_geom_hbond_distance_DH
_geom_hbond_distance_HA
_geom_hbond_distance_DA
_geom_hbond_angle_DHA
_geom_hbond_site_symmetry_A
N3 H3A O1 0.93 2.12 2.697(9) 119.1 .
N4 H4C I1 0.88 2.98 3.792(7) 153.9 3_565
N4 H4D O1 0.88 2.13 2.880(10) 142.6 3_465

loop_
_geom_torsion_atom_site_label_1
_geom_torsion_atom_site_label_2
_geom_torsion_atom_site_label_3
_geom_torsion_atom_site_label_4
_geom_torsion
N1 C2 C3 N2 0.1(9)
N1 C4 C5 C10 56.6(11)
N1 C4 C5 C6 -126.2(8)
C10 C5 C6 C7 0.3(13)
C4 C5 C6 C7 -177.0(9)
C5 C6 C7 C8 -1.5(16)
C6 C7 C8 C9 0.0(17)
C7 C8 C9 C10 2.6(17)
C6 C5 C10 C9 2.3(14)
C4 C5 C10 C9 179.5(9)
C8 C9 C10 C5 -3.8(16)
N3 C12 C13 C14 24.8(8)
C16 C12 C13 C14 -93.9(8)
C12 C13 C14 C15 -39.2(9)
C13 C14 C15 N3 39.8(9)
N3 C12 C16 O1 -17.1(10)
C13 C12 C16 O1 99.5(9)
N3 C12 C16 N4 165.7(7)
C13 C12 C16 N4 -77.8(9)
N2 C1 N1 C2 -0.3(9)
Pt1 C1 N1 C2 -178.2(5)
N2 C1 N1 C4 -175.5(7)
Pt1 C1 N1 C4 6.7(11)
C3 C2 N1 C1 0.2(9)
C3 C2 N1 C4 175.2(7)
C5 C4 N1 C1 -143.7(8)
C5 C4 N1 C2 41.9(11)
N1 C1 N2 C3 0.4(9)
Pt1 C1 N2 C3 178.2(6)
N1 C1 N2 C11 179.0(8)
Pt1 C1 N2 C11 -3.2(12)
C2 C3 N2 C1 -0.3(9)
C2 C3 N2 C11 -178.9(8)
C16 C12 N3 C15 119.4(7)
C13 C12 N3 C15 -0.3(8)
C16 C12 N3 Pt1 -110.2(6)
C13 C12 N3 Pt1 130.1(5)
C14 C15 N3 C12 -24.7(9)
C14 C15 N3 Pt1 -157.8(6)
N2 C1 Pt1 I2 -94.0(7)
N1 C1 Pt1 I2 83.4(7)
N2 C1 Pt1 I1 86.0(7)
N1 C1 Pt1 I1 -96.6(7)
C12 N3 Pt1 I2 129.2(5)
C15 N3 Pt1 I2 -103.5(5)
C12 N3 Pt1 I1 -50.8(6)
C15 N3 Pt1 I1 76.4(5)
